data_1556262
loop_
_publ_author_name
'Zubkov, Mikhail O.'
'Kosobokov, Mikhail D.'
'Levin, Vitalij V.'
'Kokorekin, Vladimir A.'
'Korlyukov, Alexander A.'
'Hu, Jinbo'
'Dilman, Alexander D.'

_publ_section_title
;
 A novel photoredox-active group for the generation of fluorinated
 radicals from difluorostyrenes
;
_journal_issue 3
_journal_name_full 'Chemical Science'
_journal_page_first 737
_journal_page_last 741
_journal_paper_doi 10.1039/C9SC04643G
_journal_volume 11
_journal_year 2020
_chemical_formula_moiety 'C5 F4 N S, C19 H14 N'
_chemical_formula_sum 'C24 H14 F4 N2 S'
_chemical_formula_weight 438.43
_space_group_crystal_system monoclinic
_space_group_IT_number 14
_space_group_name_Hall '-P 2ybc'
_space_group_name_H-M_alt 'P 1 21/c 1'
_atom_sites_solution_hydrogens geom
_atom_sites_solution_primary dual
_audit_creation_date 2019-04-02
_audit_creation_method
;
Olex2 1.2
(compiled 2018.05.29 svn.r3508 for OlexSys, GUI svn.r5506)
;
_audit_update_record
;
2019-08-14 deposited with the CCDC.	2019-11-26 downloaded from the CCDC.
;
_cell_angle_alpha 90
_cell_angle_beta 91.2010(10)
_cell_angle_gamma 90
_cell_formula_units_Z 4
_cell_length_a 8.6198(3)
_cell_length_b 7.7249(3)
_cell_length_c 29.3919(11)
_cell_measurement_reflns_used 7261
_cell_measurement_temperature 120
_cell_measurement_theta_max 30.85
_cell_measurement_theta_min 2.364
_cell_volume 1956.69(13)
_computing_cell_refinement 'SAINT v8.34A (Bruker, 2013)'
_computing_data_reduction 'SAINT v8.34A (Bruker, 2013)'
_computing_molecular_graphics 'Olex2 (Dolomanov et al., 2009)'
_computing_publication_material 'Olex2 (Dolomanov et al., 2009)'
_computing_structure_refinement 'ShelXL (Sheldrick, 2015)'
_computing_structure_solution 'ShelXT (Sheldrick, 2015)'
_diffrn_ambient_temperature 120
_diffrn_detector_area_resol_mean 8
_diffrn_measured_fraction_theta_full 1.000
_diffrn_measured_fraction_theta_max 1.000
_diffrn_measurement_device_type 'Bruker APEX-II CCD'
_diffrn_measurement_method '\w and \f scans'
_diffrn_radiation_monochromator graphite
_diffrn_radiation_type MoK\a
_diffrn_radiation_wavelength 0.71073
_diffrn_reflns_av_R_equivalents 0.0349
_diffrn_reflns_av_unetI/netI 0.0287
_diffrn_reflns_Laue_measured_fraction_full 1.000
_diffrn_reflns_Laue_measured_fraction_max 1.000
_diffrn_reflns_limit_h_max 12
_diffrn_reflns_limit_h_min -12
_diffrn_reflns_limit_k_max 11
_diffrn_reflns_limit_k_min -11
_diffrn_reflns_limit_l_max 42
_diffrn_reflns_limit_l_min -42
_diffrn_reflns_number 26990
_diffrn_reflns_point_group_measured_fraction_full 1.000
_diffrn_reflns_point_group_measured_fraction_max 1.000
_diffrn_reflns_theta_full 25.242
_diffrn_reflns_theta_max 30.925
_diffrn_reflns_theta_min 2.363
_diffrn_source 'sealed tube'
_diffrn_standards_number 0
_exptl_absorpt_coefficient_mu 0.217
_exptl_absorpt_correction_T_max 0.7461
_exptl_absorpt_correction_T_min 0.6448
_exptl_absorpt_correction_type multi-scan
_exptl_absorpt_process_details
'SADABS-2014/5 (Bruker,2014/5) was used for absorption correction. wR2(int) was 0.0599 before and 0.0455 after correction. The Ratio of minimum to maximum transmission is 0.8642. The \l/2 correction factor is 0.00150.'
_exptl_crystal_colour yellow
_exptl_crystal_colour_primary yellow
_exptl_crystal_density_diffrn 1.488
_exptl_crystal_description cube
_exptl_crystal_F_000 896
_exptl_crystal_size_max 0.25
_exptl_crystal_size_mid 0.25
_exptl_crystal_size_min 0.25
_refine_diff_density_max 0.402
_refine_diff_density_min -0.308
_refine_diff_density_rms 0.052
_refine_ls_extinction_method none
_refine_ls_goodness_of_fit_ref 1.013
_refine_ls_hydrogen_treatment constr
_refine_ls_matrix_type full
_refine_ls_number_parameters 280
_refine_ls_number_reflns 6204
_refine_ls_number_restraints 0
_refine_ls_restrained_S_all 1.013
_refine_ls_R_factor_all 0.0581
_refine_ls_R_factor_gt 0.0408
_refine_ls_shift/su_max 0.002
_refine_ls_shift/su_mean 0.000
_refine_ls_structure_factor_coef Fsqd
_refine_ls_weighting_details 'w=1/[\s^2^(Fo^2^)+(0.0522P)^2^+0.6686P] where P=(Fo^2^+2Fc^2^)/3'
_refine_ls_weighting_scheme calc
_refine_ls_wR_factor_gt 0.1000
_refine_ls_wR_factor_ref 0.1097
_reflns_Friedel_coverage 0.000
_reflns_number_gt 4804
_reflns_number_total 6204
_reflns_threshold_expression 'I > 2\s(I)'
_cod_data_source_file c9sc04643g2.cif
_cod_data_source_block 854
_cod_depositor_comments
;Adding full bibliography for 1556261--1556262.cif.

 Adding full bibliography for 1556261--1556262.cif.
;
_cod_database_code 1556262
_shelxl_version_number 2014/6
_shelx_space_group_comment
;
The symmetry employed for this shelxl refinement is uniquely defined
by the following loop, which should always be used as a source of
symmetry information in preference to the above space-group names.
They are only intended as comments.
;
_olex2_refinement_description
;
1. Fixed Uiso
 At 1.2 times of:
  All C(H) groups, All N(H) groups
2.a Aromatic/amide H refined with riding coordinates:
 N1A(H1A), C12A(H12A), C5A(H5A), C9A(H9A), C15A(H15A), C10A(H10A), C11A(H11A),
 C19A(H19A), C2A(H2A), C4A(H4A), C16A(H16A), C3A(H3A), C17A(H17A), C18A(H18A)
;
_olex2_submission_special_instructions 'No special instructions were received'

loop_
_space_group_symop_operation_xyz
'x, y, z'
'-x, y+1/2, -z+1/2'
'-x, -y, -z'
'x, -y-1/2, z-1/2'

loop_
_atom_site_label
_atom_site_type_symbol
_atom_site_fract_x
_atom_site_fract_y
_atom_site_fract_z
_atom_site_U_iso_or_equiv
_atom_site_adp_type
_atom_site_occupancy
_atom_site_site_symmetry_order
_atom_site_calc_flag
_atom_site_refinement_flags_posn
F4 F 0.26572(9) 0.22688(12) 0.73441(3) 0.02933(19) Uani 1 1 d .
F1 F 0.56501(11) 0.34662(13) 0.60421(3) 0.0395(2) Uani 1 1 d .
F2 F 0.33722(13) 0.19699(13) 0.55407(3) 0.0415(2) Uani 1 1 d .
F3 F 0.05138(10) 0.09067(13) 0.67787(3) 0.0405(2) Uani 1 1 d .
N1A N 0.39293(13) 0.77427(14) 0.68908(4) 0.0230(2) Uani 1 1 d .
H1A H 0.4249 0.7923 0.7166 0.028 Uiso 1 1 calc R
N1 N 0.19327(15) 0.14519(16) 0.61591(4) 0.0296(3) Uani 1 1 d .
C8A C 0.19398(14) 0.67523(16) 0.63711(4) 0.0201(2) Uani 1 1 d .
C6A C 0.43513(14) 0.79566(16) 0.60884(4) 0.0211(2) Uani 1 1 d .
C7A C 0.28707(14) 0.72439(15) 0.60021(4) 0.0197(2) Uani 1 1 d .
C13A C 0.25164(15) 0.70064(16) 0.68239(4) 0.0213(2) Uani 1 1 d .
C14A C 0.22655(15) 0.70323(16) 0.55284(4) 0.0219(2) Uani 1 1 d .
C1A C 0.48636(14) 0.82094(17) 0.65478(5) 0.0230(2) Uani 1 1 d .
C5 C 0.29220(15) 0.22611(17) 0.68938(4) 0.0221(2) Uani 1 1 d .
C1 C 0.43028(14) 0.29649(16) 0.67294(4) 0.0213(2) Uani 1 1 d .
C12A C 0.16340(16) 0.64841(18) 0.72017(5) 0.0267(3) Uani 1 1 d .
H12A H 0.2014 0.6656 0.7497 0.032 Uiso 1 1 calc R
C5A C 0.53539(15) 0.85256(17) 0.57358(5) 0.0261(3) Uani 1 1 d .
H5A H 0.5046 0.8394 0.5433 0.031 Uiso 1 1 calc R
C2 C 0.43934(16) 0.28406(18) 0.62528(5) 0.0267(3) Uani 1 1 d .
C9A C 0.04470(15) 0.59738(18) 0.63140(5) 0.0256(3) Uani 1 1 d .
H9A H 0.0036 0.5806 0.6022 0.031 Uiso 1 1 calc R
C15A C 0.09615(16) 0.79686(18) 0.53848(5) 0.0271(3) Uani 1 1 d .
H15A H 0.0474 0.8710 0.5586 0.033 Uiso 1 1 calc R
C10A C -0.03863(16) 0.54716(19) 0.66804(5) 0.0292(3) Uani 1 1 d .
H10A H -0.1355 0.4961 0.6637 0.035 Uiso 1 1 calc R
C3 C 0.32258(19) 0.20912(18) 0.59960(4) 0.0294(3) Uani 1 1 d .
C11A C 0.02201(17) 0.57264(19) 0.71275(5) 0.0295(3) Uani 1 1 d .
H11A H -0.0356 0.5371 0.7375 0.035 Uiso 1 1 calc R
C19A C 0.29771(17) 0.59033(18) 0.52251(5) 0.0275(3) Uani 1 1 d .
H19A H 0.3842 0.5265 0.5319 0.033 Uiso 1 1 calc R
C4 C 0.18229(16) 0.15581(18) 0.66025(5) 0.0269(3) Uani 1 1 d .
C2A C 0.63293(16) 0.89714(19) 0.66486(5) 0.0301(3) Uani 1 1 d .
H2A H 0.6661 0.9126 0.6949 0.036 Uiso 1 1 calc R
C4A C 0.67571(16) 0.9259(2) 0.58407(6) 0.0321(3) Uani 1 1 d .
H4A H 0.7398 0.9621 0.5608 0.039 Uiso 1 1 calc R
C16A C 0.03880(19) 0.77967(19) 0.49416(5) 0.0338(3) Uani 1 1 d .
H16A H -0.0485 0.8417 0.4847 0.041 Uiso 1 1 calc R
C3A C 0.72439(17) 0.9473(2) 0.63000(6) 0.0362(3) Uani 1 1 d .
H3A H 0.8208 0.9965 0.6365 0.043 Uiso 1 1 calc R
C17A C 0.1119(2) 0.6700(2) 0.46407(5) 0.0376(4) Uani 1 1 d .
H17A H 0.0753 0.6612 0.4342 0.045 Uiso 1 1 calc R
C18A C 0.2388(2) 0.5737(2) 0.47831(5) 0.0357(3) Uani 1 1 d .
H18A H 0.2852 0.4974 0.4582 0.043 Uiso 1 1 calc R
S1 S 0.57080(4) 0.39116(5) 0.70657(2) 0.02727(9) Uani 1 1 d .

loop_
_atom_site_aniso_label
_atom_site_aniso_U_11
_atom_site_aniso_U_22
_atom_site_aniso_U_33
_atom_site_aniso_U_23
_atom_site_aniso_U_13
_atom_site_aniso_U_12
F4 0.0259(4) 0.0413(5) 0.0208(4) 0.0022(3) 0.0004(3) -0.0073(3)
F1 0.0425(5) 0.0447(5) 0.0319(5) 0.0098(4) 0.0136(4) -0.0031(4)
F2 0.0629(6) 0.0416(5) 0.0199(4) 0.0001(4) -0.0019(4) 0.0106(5)
F3 0.0252(4) 0.0551(6) 0.0410(5) -0.0033(4) -0.0038(4) -0.0149(4)
N1A 0.0222(5) 0.0238(5) 0.0227(5) 0.0001(4) -0.0041(4) 0.0028(4)
N1 0.0334(6) 0.0279(6) 0.0271(6) -0.0031(5) -0.0088(5) 0.0048(5)
C8A 0.0186(5) 0.0186(5) 0.0232(6) -0.0018(4) 0.0018(4) 0.0001(4)
C6A 0.0176(5) 0.0197(5) 0.0258(6) 0.0010(4) 0.0001(4) 0.0015(4)
C7A 0.0194(5) 0.0176(5) 0.0222(6) -0.0014(4) 0.0010(4) 0.0007(4)
C13A 0.0214(6) 0.0181(5) 0.0244(6) -0.0008(4) 0.0004(4) 0.0032(4)
C14A 0.0221(6) 0.0227(6) 0.0210(6) -0.0004(4) 0.0015(4) -0.0055(5)
C1A 0.0191(6) 0.0212(6) 0.0285(6) 0.0019(5) -0.0031(5) 0.0028(4)
C5 0.0218(6) 0.0249(6) 0.0195(5) 0.0016(5) -0.0016(4) 0.0006(5)
C1 0.0205(6) 0.0192(5) 0.0241(6) 0.0045(4) -0.0010(4) 0.0020(4)
C12A 0.0306(7) 0.0275(6) 0.0220(6) -0.0004(5) 0.0037(5) 0.0028(5)
C5A 0.0212(6) 0.0258(6) 0.0313(7) 0.0024(5) 0.0027(5) -0.0011(5)
C2 0.0300(7) 0.0243(6) 0.0258(6) 0.0059(5) 0.0048(5) 0.0038(5)
C9A 0.0225(6) 0.0271(6) 0.0273(6) -0.0032(5) 0.0022(5) -0.0039(5)
C15A 0.0280(7) 0.0262(6) 0.0271(6) -0.0027(5) -0.0043(5) -0.0021(5)
C10A 0.0218(6) 0.0305(7) 0.0356(7) -0.0027(6) 0.0058(5) -0.0044(5)
C3 0.0431(8) 0.0259(6) 0.0190(6) 0.0011(5) -0.0025(5) 0.0097(6)
C11A 0.0295(7) 0.0306(7) 0.0288(7) 0.0009(5) 0.0111(5) 0.0019(5)
C19A 0.0311(7) 0.0251(6) 0.0268(6) -0.0022(5) 0.0079(5) -0.0038(5)
C4 0.0209(6) 0.0281(6) 0.0314(7) -0.0005(5) -0.0034(5) -0.0013(5)
C2A 0.0220(6) 0.0305(7) 0.0373(7) 0.0018(6) -0.0096(5) -0.0003(5)
C4A 0.0210(6) 0.0332(7) 0.0424(8) 0.0048(6) 0.0034(6) -0.0031(5)
C16A 0.0410(8) 0.0284(7) 0.0313(7) 0.0019(6) -0.0131(6) -0.0073(6)
C3A 0.0190(6) 0.0376(8) 0.0517(9) 0.0053(7) -0.0059(6) -0.0051(6)
C17A 0.0604(11) 0.0294(7) 0.0227(6) 0.0006(5) -0.0052(6) -0.0173(7)
C18A 0.0536(10) 0.0295(7) 0.0244(7) -0.0050(5) 0.0115(6) -0.0118(7)
S1 0.02115(15) 0.03010(17) 0.03040(17) 0.00610(13) -0.00355(12) -0.00578(13)

loop_
_atom_type_symbol
_atom_type_description
_atom_type_scat_dispersion_real
_atom_type_scat_dispersion_imag
_atom_type_scat_source
C C 0.0033 0.0016 'International Tables Vol C Tables 4.2.6.8 and 6.1.1.4'
H H 0.0000 0.0000 'International Tables Vol C Tables 4.2.6.8 and 6.1.1.4'
F F 0.0171 0.0103 'International Tables Vol C Tables 4.2.6.8 and 6.1.1.4'
N N 0.0061 0.0033 'International Tables Vol C Tables 4.2.6.8 and 6.1.1.4'
S S 0.1246 0.1234 'International Tables Vol C Tables 4.2.6.8 and 6.1.1.4'

loop_
_geom_angle_atom_site_label_1
_geom_angle_atom_site_label_2
_geom_angle_atom_site_label_3
_geom_angle
C13A N1A H1A 118.3
C1A N1A H1A 118.3
C1A N1A C13A 123.46(11)
C4 N1 C3 114.65(12)
C7A C8A C13A 119.14(11)
C7A C8A C9A 123.19(12)
C13A C8A C9A 117.65(11)
C7A C6A C1A 119.08(11)
C7A C6A C5A 123.22(12)
C1A C6A C5A 117.63(12)
C8A C7A C14A 119.70(11)
C6A C7A C8A 119.56(11)
C6A C7A C14A 120.74(11)
N1A C13A C8A 119.24(11)
N1A C13A C12A 120.09(12)
C12A C13A C8A 120.67(12)
C15A C14A C7A 119.45(11)
C15A C14A C19A 119.48(13)
C19A C14A C7A 121.07(12)
N1A C1A C6A 119.48(12)
N1A C1A C2A 119.76(13)
C2A C1A C6A 120.75(12)
F4 C5 C1 119.91(11)
F4 C5 C4 118.98(12)
C4 C5 C1 121.11(12)
C5 C1 C2 112.41(12)
C5 C1 S1 124.18(10)
C2 C1 S1 123.40(10)
C13A C12A H12A 120.4
C11A C12A C13A 119.27(13)
C11A C12A H12A 120.4
C6A C5A H5A 119.7
C4A C5A C6A 120.61(14)
C4A C5A H5A 119.7
F1 C2 C1 119.63(13)
F1 C2 C3 119.03(13)
C3 C2 C1 121.35(13)
C8A C9A H9A 119.5
C10A C9A C8A 121.05(13)
C10A C9A H9A 119.5
C14A C15A H15A 119.9
C16A C15A C14A 120.19(14)
C16A C15A H15A 119.9
C9A C10A H10A 119.9
C9A C10A C11A 120.17(13)
C11A C10A H10A 119.9
F2 C3 C2 119.43(14)
N1 C3 F2 115.57(13)
N1 C3 C2 125.00(13)
C12A C11A C10A 121.19(13)
C12A C11A H11A 119.4
C10A C11A H11A 119.4
C14A C19A H19A 120.1
C18A C19A C14A 119.80(14)
C18A C19A H19A 120.1
F3 C4 C5 118.62(12)
N1 C4 F3 115.90(12)
N1 C4 C5 125.48(13)
C1A C2A H2A 120.4
C3A C2A C1A 119.18(14)
C3A C2A H2A 120.4
C5A C4A H4A 119.8
C5A C4A C3A 120.49(14)
C3A C4A H4A 119.8
C15A C16A H16A 120.0
C17A C16A C15A 119.93(15)
C17A C16A H16A 120.0
C2A C3A C4A 121.33(13)
C2A C3A H3A 119.3
C4A C3A H3A 119.3
C16A C17A H17A 119.9
C18A C17A C16A 120.27(14)
C18A C17A H17A 119.9
C19A C18A H18A 119.8
C17A C18A C19A 120.31(14)
C17A C18A H18A 119.8

loop_
_geom_bond_atom_site_label_1
_geom_bond_atom_site_label_2
_geom_bond_distance
F4 C5 1.3477(14)
F1 C2 1.3486(16)
F2 C3 1.3501(16)
F3 C4 1.3489(16)
N1A H1A 0.8600
N1A C13A 1.3548(17)
N1A C1A 1.3523(17)
N1 C3 1.318(2)
N1 C4 1.3112(19)
C8A C7A 1.4147(17)
C8A C13A 1.4244(18)
C8A C9A 1.4271(18)
C6A C7A 1.4081(17)
C6A C1A 1.4253(18)
C6A C5A 1.4324(18)
C7A C14A 1.4854(17)
C13A C12A 1.4175(18)
C14A C15A 1.3946(19)
C14A C19A 1.3981(18)
C1A C2A 1.4194(19)
C5 C1 1.4035(18)
C5 C4 1.3753(18)
C1 C2 1.4079(18)
C1 S1 1.7114(13)
C12A H12A 0.9300
C12A C11A 1.365(2)
C5A H5A 0.9300
C5A C4A 1.365(2)
C2 C3 1.373(2)
C9A H9A 0.9300
C9A C10A 1.3632(19)
C15A H15A 0.9300
C15A C16A 1.3898(19)
C10A H10A 0.9300
C10A C11A 1.418(2)
C11A H11A 0.9300
C19A H19A 0.9300
C19A C18A 1.391(2)
C2A H2A 0.9300
C2A C3A 1.362(2)
C4A H4A 0.9300
C4A C3A 1.415(2)
C16A H16A 0.9300
C16A C17A 1.386(2)
C3A H3A 0.9300
C17A H17A 0.9300
C17A C18A 1.381(3)
C18A H18A 0.9300
